data_7010743
loop_
_publ_author_name
'Stender, Matthias'
'Wright, Robert J.'
'Eichler, Barrett E.'
'Prust, J\"org'
'Olmstead, Marilyn M.'
'Roesky, Herbert W.'
'Power, Philip P.'

_publ_section_title
;
 The synthesis and structure of lithium derivatives of the sterically
 encumbered \b-diketiminate ligand [{(2,6-Pri2H3C6)N(CH3)C}2CH]--, and
 a modified synthesis of the aminoimine precursor
;
_journal_issue 23
_journal_name_full 'Journal of the Chemical Society, Dalton Transactions'
_journal_page_first 3465
_journal_paper_doi 10.1039/b103149j
_journal_year 2001
_chemical_formula_sum 'C33 H49 Li N2 O'
_chemical_formula_weight 496.68
_chemical_name_common NacNacLi.THF
_space_group_IT_number 15
_symmetry_cell_setting monoclinic
_symmetry_space_group_name_Hall '-C 2yc'
_symmetry_space_group_name_H-M 'C 1 2/c 1'
_atom_sites_solution_hydrogens geom
_atom_sites_solution_primary direct
_atom_sites_solution_secondary difmap
_audit_creation_method SHELXL-97
_cell_angle_alpha 90.00
_cell_angle_beta 106.499(6)
_cell_angle_gamma 90.00
_cell_formula_units_Z 4
_cell_length_a 13.936(5)
_cell_length_b 14.757(5)
_cell_length_c 15.720(5)
_cell_measurement_reflns_used 415
_cell_measurement_temperature 90(2)
_cell_measurement_theta_max 23.39
_cell_measurement_theta_min 2.21
_cell_volume 3099.8(18)
_computing_cell_refinement 'Bruker SMART'
_computing_data_collection 'Bruker SMART'
_computing_data_reduction 'Bruker SHELXTL v. 5.10'
_computing_molecular_graphics 'XP, Bruker SHELXTL v. 5.10'
_computing_publication_material 'XCIF, Bruker SHELXTL v. 5.10'
_computing_structure_refinement 'XL, Bruker SHELXTL v. 5.10'
_computing_structure_solution 'XS, Bruker SHELXTL v. 5.10'
_diffrn_ambient_temperature 90(2)
_diffrn_measured_fraction_theta_full 0.997
_diffrn_measured_fraction_theta_max 0.997
_diffrn_measurement_device_type 'Bruker SMART 1000'
_diffrn_measurement_method /w
_diffrn_radiation_monochromator graphite
_diffrn_radiation_source 'normal-focus sealed tube'
_diffrn_radiation_type MoK\a
_diffrn_radiation_wavelength 0.71073
_diffrn_reflns_av_R_equivalents 0.0872
_diffrn_reflns_av_sigmaI/netI 0.0739
_diffrn_reflns_limit_h_max 18
_diffrn_reflns_limit_h_min -19
_diffrn_reflns_limit_k_max 20
_diffrn_reflns_limit_k_min 0
_diffrn_reflns_limit_l_max 22
_diffrn_reflns_limit_l_min 0
_diffrn_reflns_number 20948
_diffrn_reflns_theta_full 30.00
_diffrn_reflns_theta_max 30.00
_diffrn_reflns_theta_min 2.06
_diffrn_standards_decay_% <0.01
_diffrn_standards_number '50 frames remeasured'
_exptl_absorpt_coefficient_mu 0.062
_exptl_absorpt_correction_T_max 0.9858
_exptl_absorpt_correction_T_min 0.9779
_exptl_absorpt_correction_type empirical
_exptl_absorpt_process_details
;
SADABS: an empirical absorption program by G. M. Sheldrick
using the method described by Blessing, R. H.; Acta Cryst.
A51, 1995, 33.
;
_exptl_crystal_colour colorless
_exptl_crystal_density_diffrn 1.064
_exptl_crystal_density_method 'not measured'
_exptl_crystal_description block
_exptl_crystal_F_000 1088
_exptl_crystal_size_max 0.36
_exptl_crystal_size_mid 0.30
_exptl_crystal_size_min 0.23
_refine_diff_density_max 0.889
_refine_diff_density_min -0.559
_refine_diff_density_rms 0.066
_refine_ls_extinction_method none
_refine_ls_goodness_of_fit_ref 1.013
_refine_ls_hydrogen_treatment constr
_refine_ls_matrix_type full
_refine_ls_number_parameters 169
_refine_ls_number_reflns 4513
_refine_ls_number_restraints 0
_refine_ls_restrained_S_all 1.013
_refine_ls_R_factor_all 0.1356
_refine_ls_R_factor_gt 0.0750
_refine_ls_shift/su_max 0.000
_refine_ls_shift/su_mean 0.000
_refine_ls_structure_factor_coef Fsqd
_refine_ls_weighting_details 'calc w=1/[\s^2^(Fo^2^)+(0.0894P)^2^+6.0603P] where P=(Fo^2^+2Fc^2^)/3'
_refine_ls_weighting_scheme calc
_refine_ls_wR_factor_gt 0.1772
_refine_ls_wR_factor_ref 0.2159
_reflns_number_gt 2707
_reflns_number_total 4513
_reflns_threshold_expression >2sigma(I)
_cod_data_source_file b103149j.txt
_cod_data_source_block be45
_cod_original_cell_volume 3099.7(19)
_cod_original_sg_symbol_H-M C2/c
_cod_database_code 7010743

loop_
_symmetry_equiv_pos_as_xyz
'x, y, z'
'-x, y, -z+1/2'
'x+1/2, y+1/2, z'
'-x+1/2, y+1/2, -z+1/2'
'-x, -y, -z'
'x, -y, z-1/2'
'-x+1/2, -y+1/2, -z'
'x+1/2, -y+1/2, z-1/2'

loop_
_atom_site_label
_atom_site_type_symbol
_atom_site_fract_x
_atom_site_fract_y
_atom_site_fract_z
_atom_site_U_iso_or_equiv
_atom_site_adp_type
_atom_site_occupancy
_atom_site_symmetry_multiplicity
_atom_site_calc_flag
_atom_site_refinement_flags
_atom_site_disorder_assembly
_atom_site_disorder_group
N1 N 0.90141(12) 0.06499(11) 0.26351(11) 0.0143(4) Uani 1 1 d . . .
O1 O 1.0000 0.27552(15) 0.2500 0.0292(6) Uani 1 2 d S . .
C1 C 0.91552(15) -0.02385(14) 0.26575(14) 0.0149(4) Uani 1 1 d . . .
Li1 Li 1.0000 0.1542(5) 0.2500 0.0274(14) Uani 1 2 d S . .
C2 C 1.0000 -0.0653(2) 0.2500 0.0158(6) Uani 1 2 d S . .
H2A H 1.0000 -0.1297 0.2500 0.019 Uiso 1 2 calc SR . .
C3 C 0.83840(17) -0.08646(15) 0.28563(17) 0.0221(5) Uani 1 1 d . . .
H3A H 0.7834 -0.0504 0.2953 0.033 Uiso 1 1 calc R . .
H3B H 0.8697 -0.1219 0.3390 0.033 Uiso 1 1 calc R . .
H3C H 0.8123 -0.1275 0.2354 0.033 Uiso 1 1 calc R . .
C4 C 0.81209(15) 0.10118(14) 0.27643(14) 0.0146(4) Uani 1 1 d . . .
C5 C 0.72444(15) 0.10687(14) 0.20421(14) 0.0168(4) Uani 1 1 d . . .
C6 C 0.64019(16) 0.14923(15) 0.21764(16) 0.0222(5) Uani 1 1 d . . .
H6A H 0.5808 0.1535 0.1697 0.027 Uiso 1 1 calc R . .
C7 C 0.64167(17) 0.18515(16) 0.29953(17) 0.0242(5) Uani 1 1 d . . .
H7A H 0.5836 0.2135 0.3075 0.029 Uiso 1 1 calc R . .
C8 C 0.72766(17) 0.17949(16) 0.36927(16) 0.0232(5) Uani 1 1 d . . .
H8A H 0.7282 0.2044 0.4251 0.028 Uiso 1 1 calc R . .
C9 C 0.81436(16) 0.13774(14) 0.35960(15) 0.0178(4) Uani 1 1 d . . .
C10 C 0.90663(18) 0.13059(17) 0.43818(15) 0.0248(5) Uani 1 1 d . . .
H10A H 0.9586 0.0966 0.4185 0.030 Uiso 1 1 calc R . .
C11 C 0.8846(2) 0.0771(2) 0.51385(18) 0.0412(7) Uani 1 1 d . . .
H11A H 0.8574 0.0175 0.4920 0.062 Uiso 1 1 calc R . .
H11B H 0.8356 0.1102 0.5360 0.062 Uiso 1 1 calc R . .
H11C H 0.9465 0.0693 0.5620 0.062 Uiso 1 1 calc R . .
C12 C 0.9501(2) 0.2236(2) 0.47171(19) 0.0380(7) Uani 1 1 d . . .
H12A H 0.9644 0.2572 0.4229 0.057 Uiso 1 1 calc R . .
H12B H 1.0121 0.2156 0.5198 0.057 Uiso 1 1 calc R . .
H12C H 0.9016 0.2574 0.4939 0.057 Uiso 1 1 calc R . .
C13 C 0.72364(17) 0.07069(15) 0.11358(15) 0.0204(5) Uani 1 1 d . . .
H13A H 0.7787 0.0251 0.1228 0.024 Uiso 1 1 calc R . .
C14 C 0.6260(2) 0.0230(2) 0.06482(19) 0.0388(7) Uani 1 1 d . . .
H14A H 0.6305 0.0012 0.0072 0.058 Uiso 1 1 calc R . .
H14B H 0.5702 0.0657 0.0558 0.058 Uiso 1 1 calc R . .
H14C H 0.6149 -0.0284 0.1003 0.058 Uiso 1 1 calc R . .
C15 C 0.7462(2) 0.14636(18) 0.05580(18) 0.0340(6) Uani 1 1 d . . .
H15A H 0.8088 0.1766 0.0876 0.051 Uiso 1 1 calc R . .
H15B H 0.6914 0.1905 0.0424 0.051 Uiso 1 1 calc R . .
H15C H 0.7530 0.1206 0.0003 0.051 Uiso 1 1 calc R . .
C16 C 1.08874(19) 0.33236(17) 0.2727(2) 0.0322(6) Uani 1 1 d . . .
H16A H 1.1221 0.3310 0.2249 0.039 Uiso 1 1 calc R . .
H16B H 1.1368 0.3116 0.3286 0.039 Uiso 1 1 calc R . .
C17 C 1.05173(19) 0.42641(16) 0.28338(18) 0.0296(6) Uani 1 1 d . . .
H17A H 1.0954 0.4732 0.2687 0.036 Uiso 1 1 calc R . .
H17B H 1.0476 0.4366 0.3445 0.036 Uiso 1 1 calc R . .

loop_
_atom_site_aniso_label
_atom_site_aniso_U_11
_atom_site_aniso_U_22
_atom_site_aniso_U_33
_atom_site_aniso_U_23
_atom_site_aniso_U_13
_atom_site_aniso_U_12
N1 0.0135(8) 0.0150(8) 0.0146(8) 0.0006(7) 0.0042(7) -0.0004(6)
O1 0.0195(12) 0.0153(11) 0.0537(17) 0.000 0.0118(11) 0.000
C1 0.0142(9) 0.0170(9) 0.0125(9) 0.0004(8) 0.0021(7) -0.0019(8)
Li1 0.004(2) 0.064(4) 0.016(3) 0.000 0.006(2) 0.000
C2 0.0157(13) 0.0142(13) 0.0177(14) 0.000 0.0051(11) 0.000
C3 0.0187(11) 0.0168(10) 0.0326(13) 0.0032(9) 0.0103(9) -0.0021(8)
C4 0.0135(9) 0.0142(9) 0.0184(10) 0.0019(8) 0.0079(8) -0.0014(7)
C5 0.0158(10) 0.0157(9) 0.0190(11) 0.0029(8) 0.0050(8) -0.0016(8)
C6 0.0139(10) 0.0222(11) 0.0281(13) 0.0059(9) 0.0020(9) 0.0009(8)
C7 0.0195(11) 0.0218(11) 0.0351(14) 0.0037(10) 0.0137(10) 0.0046(9)
C8 0.0266(12) 0.0230(11) 0.0248(12) -0.0004(9) 0.0149(10) 0.0027(9)
C9 0.0184(10) 0.0187(10) 0.0172(10) 0.0009(8) 0.0065(8) 0.0000(8)
C10 0.0248(12) 0.0333(13) 0.0158(11) -0.0030(9) 0.0048(9) 0.0052(10)
C11 0.0477(17) 0.0479(17) 0.0229(14) 0.0086(12) 0.0018(12) 0.0006(14)
C12 0.0308(14) 0.0471(17) 0.0333(15) -0.0091(13) 0.0045(12) -0.0081(12)
C13 0.0193(10) 0.0221(11) 0.0181(11) 0.0017(9) 0.0025(8) -0.0021(8)
C14 0.0311(14) 0.0540(18) 0.0282(14) -0.0097(13) 0.0038(11) -0.0162(13)
C15 0.0488(17) 0.0317(14) 0.0248(13) 0.0051(11) 0.0157(12) -0.0011(12)
C16 0.0214(12) 0.0222(12) 0.0510(17) 0.0017(11) 0.0069(12) -0.0054(9)
C17 0.0349(14) 0.0200(11) 0.0359(14) -0.0054(10) 0.0133(11) -0.0056(10)

loop_
_atom_type_symbol
_atom_type_description
_atom_type_scat_dispersion_real
_atom_type_scat_dispersion_imag
_atom_type_scat_source
C C 0.0033 0.0016 'International Tables Vol C Tables 4.2.6.8 and 6.1.1.4'
H H 0.0000 0.0000 'International Tables Vol C Tables 4.2.6.8 and 6.1.1.4'
N N 0.0061 0.0033 'International Tables Vol C Tables 4.2.6.8 and 6.1.1.4'
O O 0.0106 0.0060 'International Tables Vol C Tables 4.2.6.8 and 6.1.1.4'
Li Li -0.0003 0.0001 'International Tables Vol C Tables 4.2.6.8 and 6.1.1.4'

loop_
_geom_angle_atom_site_label_1
_geom_angle_atom_site_label_2
_geom_angle_atom_site_label_3
_geom_angle
_geom_angle_site_symmetry_1
_geom_angle_site_symmetry_3
_geom_angle_publ_flag
C1 N1 C4 119.84(17) . . ?
C1 N1 Li1 124.4(2) . . ?
C4 N1 Li1 115.7(2) . . ?
C16 O1 C16 109.5(3) . 2_755 ?
C16 O1 Li1 125.27(13) . . ?
C16 O1 Li1 125.27(13) 2_755 . ?
N1 C1 C2 123.4(2) . . ?
N1 C1 C3 120.01(18) . . ?
C2 C1 C3 116.6(2) . . ?
O1 Li1 N1 132.27(16) . . ?
O1 Li1 N1 132.27(16) . 2_755 ?
N1 Li1 N1 95.5(3) . 2_755 ?
C1 C2 C1 128.6(3) 2_755 . ?
C9 C4 C5 120.64(19) . . ?
C9 C4 N1 119.19(18) . . ?
C5 C4 N1 119.97(19) . . ?
C6 C5 C4 118.4(2) . . ?
C6 C5 C13 121.07(19) . . ?
C4 C5 C13 120.45(19) . . ?
C7 C6 C5 121.3(2) . . ?
C8 C7 C6 119.7(2) . . ?
C7 C8 C9 121.5(2) . . ?
C8 C9 C4 118.5(2) . . ?
C8 C9 C10 120.1(2) . . ?
C4 C9 C10 121.46(19) . . ?
C9 C10 C12 112.3(2) . . ?
C9 C10 C11 111.0(2) . . ?
C12 C10 C11 110.0(2) . . ?
C5 C13 C15 110.67(19) . . ?
C5 C13 C14 113.6(2) . . ?
C15 C13 C14 110.0(2) . . ?
O1 C16 C17 105.4(2) . . ?
C16 C17 C17 102.13(16) . 2_755 ?

loop_
_geom_bond_atom_site_label_1
_geom_bond_atom_site_label_2
_geom_bond_distance
_geom_bond_site_symmetry_2
_geom_bond_publ_flag
N1 C1 1.325(3) . ?
N1 C4 1.421(3) . ?
N1 Li1 1.958(5) . ?
O1 C16 1.452(3) . ?
O1 C16 1.452(3) 2_755 ?
O1 Li1 1.790(7) . ?
C1 C2 1.410(2) . ?
C1 C3 1.516(3) . ?
Li1 N1 1.958(5) 2_755 ?
C2 C1 1.410(2) 2_755 ?
C4 C9 1.406(3) . ?
C4 C5 1.414(3) . ?
C5 C6 1.398(3) . ?
C5 C13 1.519(3) . ?
C6 C7 1.387(4) . ?
C7 C8 1.378(3) . ?
C8 C9 1.402(3) . ?
C9 C10 1.513(3) . ?
C10 C12 1.532(4) . ?
C10 C11 1.530(4) . ?
C13 C15 1.527(3) . ?
C13 C14 1.530(3) . ?
C16 C17 1.507(4) . ?
C17 C17 1.523(5) 2_755 ?
